data_7036339
loop_
_publ_author_name
'Safin, Damir A.'
'Mitoraj, Mariusz P.'
'Robeyns, Koen'
'Filinchuk, Yaroslav'
'Vande Velde, Christophe M. L.'

_publ_section_title
;
 Luminescent mononuclear mixed ligand complexes of copper(i) with
 5-phenyl-2,2'-bipyridine and triphenylphosphine.
;
_journal_issue 38
_journal_name_full 'Dalton transactions (Cambridge, England : 2003)'
_journal_page_first 16824
_journal_page_last 16832
_journal_paper_doi 10.1039/c5dt02755a
_journal_volume 44
_journal_year 2015
_chemical_formula_moiety 'C34 H27 Cu I N2 P'
_chemical_formula_sum 'C34 H27 Cu I N2 P'
_chemical_formula_weight 684.98
_space_group_crystal_system monoclinic
_space_group_IT_number 14
_space_group_name_Hall '-P 2ybc'
_space_group_name_H-M_alt 'P 1 21/c 1'
_symmetry_space_group_name_Hall '-P 2ybc'
_symmetry_space_group_name_H-M 'P 1 21/c 1'
_atom_sites_solution_hydrogens geom
_audit_creation_method SHELXL-2014/7
_audit_update_record
;
2015-07-01 deposited with the CCDC.
2015-09-01 downloaded from the CCDC.
;
_cell_angle_alpha 90
_cell_angle_beta 93.907(3)
_cell_angle_gamma 90
_cell_formula_units_Z 4
_cell_length_a 9.3666(3)
_cell_length_b 10.2614(3)
_cell_length_c 30.1047(11)
_cell_measurement_reflns_used 9003
_cell_measurement_temperature 150(2)
_cell_measurement_theta_max 25.1890
_cell_measurement_theta_min 2.9460
_cell_volume 2886.77(16)
_computing_cell_refinement
;
CrysAlisPro, Agilent Technologies,
Version 1.171.37.31 (release 14-01-2014 CrysAlis171 .NET)
(compiled Jan 14 2014,18:38:05)
;
_computing_data_collection MAR
_computing_data_reduction
;
CrysAlisPro, Agilent Technologies,
Version 1.171.37.31 (release 14-01-2014 CrysAlis171 .NET)
(compiled Jan 14 2014,18:38:05)
;
_computing_molecular_graphics 'MERCURY (Macrae et al., 2008)'
_computing_publication_material
;

'MERCURY (Macrae et al., 2008), Platon (Spek, 2009)'



;
_computing_structure_refinement 'SHELXL-2014/7 (Sheldrick, 2014)'
_computing_structure_solution 'SHELXS-97 (Sheldrick, 1990)'
_diffrn_ambient_temperature 150(2)
_diffrn_measured_fraction_theta_full 0.994
_diffrn_measured_fraction_theta_max 0.993
_diffrn_measurement_device_type 'MAR345 image plate'
_diffrn_measurement_method '163 images, \D\F 1.2\% '
_diffrn_radiation_monochromator 'Xenocs Fox3D mirror'
_diffrn_radiation_source 'Rigaku UltraX 18 rotating anode'
_diffrn_radiation_type MoK\a
_diffrn_radiation_wavelength 0.71073
_diffrn_reflns_av_R_equivalents 0.0491
_diffrn_reflns_av_unetI/netI 0.0381
_diffrn_reflns_laue_measured_fraction_full 0.994
_diffrn_reflns_laue_measured_fraction_max 0.993
_diffrn_reflns_limit_h_max 11
_diffrn_reflns_limit_h_min -11
_diffrn_reflns_limit_k_max 12
_diffrn_reflns_limit_k_min -11
_diffrn_reflns_limit_l_max 36
_diffrn_reflns_limit_l_min -36
_diffrn_reflns_number 19042
_diffrn_reflns_point_group_measured_fraction_full 0.994
_diffrn_reflns_point_group_measured_fraction_max 0.993
_diffrn_reflns_theta_full 25.242
_diffrn_reflns_theta_max 25.247
_diffrn_reflns_theta_min 2.948
_exptl_absorpt_coefficient_mu 1.908
_exptl_absorpt_correction_T_max 1.00000
_exptl_absorpt_correction_T_min 0.84907
_exptl_absorpt_correction_type multi-scan
_exptl_absorpt_process_details
;
CrysAlisPro, Agilent Technologies,
Version 1.171.37.31 (release 14-01-2014 CrysAlis171 .NET)
(compiled Jan 14 2014,18:38:05)
Empirical absorption correction using spherical harmonics,
 implemented in SCALE3 ABSPACK scaling algorithm.
;
_exptl_crystal_colour orange
_exptl_crystal_density_diffrn 1.576
_exptl_crystal_description plate
_exptl_crystal_F_000 1368
_exptl_crystal_size_max 0.200
_exptl_crystal_size_mid 0.120
_exptl_crystal_size_min 0.030
_refine_diff_density_max 1.190
_refine_diff_density_min -0.384
_refine_diff_density_rms 0.088
_refine_ls_extinction_method none
_refine_ls_goodness_of_fit_ref 1.034
_refine_ls_hydrogen_treatment constr
_refine_ls_matrix_type full
_refine_ls_number_parameters 353
_refine_ls_number_reflns 5202
_refine_ls_number_restraints 0
_refine_ls_restrained_S_all 1.034
_refine_ls_R_factor_all 0.0417
_refine_ls_R_factor_gt 0.0334
_refine_ls_shift/su_max 0.000
_refine_ls_shift/su_mean 0.000
_refine_ls_structure_factor_coef Fsqd
_refine_ls_weighting_details 'w=1/[\s^2^(Fo^2^)+(0.0404P)^2^+2.0348P] where P=(Fo^2^+2Fc^2^)/3'
_refine_ls_weighting_scheme calc
_refine_ls_wR_factor_gt 0.0785
_refine_ls_wR_factor_ref 0.0824
_reflns_Friedel_coverage 0.000
_reflns_number_gt 4470
_reflns_number_total 5202
_reflns_threshold_expression 'I > 2\s(I)'
_cod_data_source_file c5dt02755a2.cif
_cod_data_source_block 1
_cod_depositor_comments 'Adding full bibliography for 7036338--7036340.cif.'
_cod_original_cell_volume 2886.76(16)
_cod_database_code 7036339
_shelx_shelxl_version_number 2014/7
_shelx_space_group_comment
;
The symmetry employed for this shelxl refinement is uniquely defined
by the following loop, which should always be used as a source of
symmetry information in preference to the above space-group names.
They are only intended as comments.
;
_shelx_estimated_absorpt_t_min 0.702
_shelx_estimated_absorpt_t_max 0.945

loop_
_space_group_symop_operation_xyz
'x, y, z'
'-x, y+1/2, -z+1/2'
'-x, -y, -z'
'x, -y-1/2, z-1/2'

loop_
_atom_site_label
_atom_site_type_symbol
_atom_site_fract_x
_atom_site_fract_y
_atom_site_fract_z
_atom_site_U_iso_or_equiv
_atom_site_adp_type
_atom_site_occupancy
_atom_site_site_symmetry_order
_atom_site_calc_flag
_atom_site_refinement_flags_posn
_atom_site_refinement_flags_adp
Cu1 Cu 0.12800(4) 0.87287(4) 0.11396(2) 0.02503(11) Uani 1 1 d . .
I2 I 0.35360(2) 1.01661(2) 0.10824(2) 0.03080(9) Uani 1 1 d . .
P3 P 0.09207(9) 0.75594(8) 0.17354(3) 0.02367(19) Uani 1 1 d . .
C4 C 0.2057(3) 0.7746(3) 0.22500(11) 0.0274(7) Uani 1 1 d . .
C5 C 0.2497(4) 0.8999(4) 0.23776(12) 0.0323(8) Uani 1 1 d . .
H5 H 0.2229 0.9724 0.2194 0.039 Uiso 1 1 calc R U
C6 C 0.3329(4) 0.9185(4) 0.27723(13) 0.0395(9) Uani 1 1 d . .
H6 H 0.3607 1.0041 0.2862 0.047 Uiso 1 1 calc R U
C7 C 0.3754(4) 0.8132(5) 0.30360(13) 0.0431(10) Uani 1 1 d . .
H7 H 0.4328 0.8264 0.3305 0.052 Uiso 1 1 calc R U
C8 C 0.3347(4) 0.6898(4) 0.29082(13) 0.0424(10) Uani 1 1 d . .
H8 H 0.3648 0.6176 0.3089 0.051 Uiso 1 1 calc R U
C9 C 0.2501(4) 0.6690(4) 0.25187(12) 0.0346(8) Uani 1 1 d . .
H9 H 0.2224 0.5830 0.2434 0.041 Uiso 1 1 calc R U
C10 C 0.1046(3) 0.5815(3) 0.16152(11) 0.0245(7) Uani 1 1 d . .
C11 C -0.0078(4) 0.4960(3) 0.16674(12) 0.0303(8) Uani 1 1 d . .
H11 H -0.0939 0.5272 0.1779 0.036 Uiso 1 1 calc R U
C12 C 0.0046(4) 0.3651(3) 0.15576(12) 0.0328(8) Uani 1 1 d . .
H12 H -0.0733 0.3075 0.1593 0.039 Uiso 1 1 calc R U
C13 C 0.1293(4) 0.3185(4) 0.13978(12) 0.0368(9) Uani 1 1 d . .
H13 H 0.1375 0.2290 0.1323 0.044 Uiso 1 1 calc R U
C14 C 0.2419(4) 0.4022(4) 0.13476(12) 0.0356(9) Uani 1 1 d . .
H14 H 0.3282 0.3700 0.1240 0.043 Uiso 1 1 calc R U
C15 C 0.2300(4) 0.5336(4) 0.14530(12) 0.0323(8) Uani 1 1 d . .
H15 H 0.3078 0.5909 0.1414 0.039 Uiso 1 1 calc R U
C16 C -0.0886(3) 0.7720(3) 0.19252(11) 0.0247(7) Uani 1 1 d . .
C17 C -0.1205(4) 0.7669(4) 0.23635(13) 0.0404(10) Uani 1 1 d . .
H17 H -0.0458 0.7553 0.2589 0.048 Uiso 1 1 calc R U
C18 C -0.2610(4) 0.7787(5) 0.24803(14) 0.0523(12) Uani 1 1 d . .
H18 H -0.2821 0.7740 0.2784 0.063 Uiso 1 1 calc R U
C19 C -0.3700(4) 0.7972(4) 0.21521(15) 0.0440(10) Uani 1 1 d . .
H19 H -0.4658 0.8072 0.2232 0.053 Uiso 1 1 calc R U
C20 C -0.3402(4) 0.8013(3) 0.17140(13) 0.0341(8) Uani 1 1 d . .
H20 H -0.4155 0.8130 0.1490 0.041 Uiso 1 1 calc R U
C21 C -0.2008(4) 0.7884(3) 0.15962(12) 0.0289(8) Uani 1 1 d . .
H21 H -0.1808 0.7906 0.1291 0.035 Uiso 1 1 calc R U
N22 N -0.0519(3) 0.9684(3) 0.08519(9) 0.0249(6) Uani 1 1 d . .
C23 C -0.1314(4) 1.0577(3) 0.10494(12) 0.0299(8) Uani 1 1 d . .
H23 H -0.0998 1.0872 0.1339 0.036 Uiso 1 1 calc R U
C24 C -0.2558(4) 1.1084(3) 0.08541(14) 0.0350(9) Uani 1 1 d . .
H24 H -0.3105 1.1699 0.1007 0.042 Uiso 1 1 calc R U
C25 C -0.2993(4) 1.0676(4) 0.04297(14) 0.0383(9) Uani 1 1 d . .
H25 H -0.3838 1.1026 0.0283 0.046 Uiso 1 1 calc R U
C26 C -0.2205(4) 0.9765(3) 0.02187(13) 0.0303(8) Uani 1 1 d . .
H26 H -0.2495 0.9477 -0.0074 0.036 Uiso 1 1 calc R U
C27 C -0.0970(3) 0.9270(3) 0.04428(11) 0.0237(7) Uani 1 1 d . .
C28 C -0.0103(3) 0.8222(3) 0.02554(11) 0.0223(7) Uani 1 1 d . .
C29 C -0.0389(4) 0.7713(3) -0.01697(12) 0.0276(7) Uani 1 1 d . .
H29 H -0.1161 0.8044 -0.0358 0.033 Uiso 1 1 calc R U
C30 C 0.0458(3) 0.6723(3) -0.03150(12) 0.0282(7) Uani 1 1 d . .
H30 H 0.0257 0.6360 -0.0603 0.034 Uiso 1 1 calc R U
C31 C 0.1607(4) 0.6251(3) -0.00437(11) 0.0254(7) Uani 1 1 d . .
C32 C 0.1820(3) 0.6824(3) 0.03766(11) 0.0264(7) Uani 1 1 d . .
H32 H 0.2596 0.6519 0.0568 0.032 Uiso 1 1 calc R U
N33 N 0.1001(3) 0.7774(3) 0.05258(9) 0.0233(6) Uani 1 1 d . .
C34 C 0.2559(4) 0.5207(3) -0.01898(12) 0.0298(8) Uani 1 1 d . .
C35 C 0.3163(4) 0.4304(3) 0.01097(13) 0.0345(8) Uani 1 1 d . .
H35 H 0.2999 0.4380 0.0417 0.041 Uiso 1 1 calc R U
C36 C 0.4005(4) 0.3290(4) -0.00317(15) 0.0419(10) Uani 1 1 d . .
H36 H 0.4394 0.2668 0.0177 0.050 Uiso 1 1 calc R U
C37 C 0.4273(4) 0.3190(4) -0.04730(16) 0.0480(11) Uani 1 1 d . .
H37 H 0.4836 0.2491 -0.0572 0.058 Uiso 1 1 calc R U
C38 C 0.3717(4) 0.4116(4) -0.07762(15) 0.0471(11) Uani 1 1 d . .
H38 H 0.3932 0.4066 -0.1080 0.057 Uiso 1 1 calc R U
C39 C 0.2854(4) 0.5104(4) -0.06368(14) 0.0388(9) Uani 1 1 d . .
H39 H 0.2458 0.5719 -0.0847 0.047 Uiso 1 1 calc R U

loop_
_atom_site_aniso_label
_atom_site_aniso_U_11
_atom_site_aniso_U_22
_atom_site_aniso_U_33
_atom_site_aniso_U_23
_atom_site_aniso_U_13
_atom_site_aniso_U_12
Cu1 0.0221(2) 0.0267(2) 0.0259(2) 0.00013(16) -0.00097(17) 0.00121(16)
I2 0.01945(12) 0.03271(14) 0.03982(16) 0.00117(10) -0.00112(9) -0.00001(9)
P3 0.0182(4) 0.0281(4) 0.0242(5) 0.0002(3) -0.0021(3) 0.0006(3)
C4 0.0158(16) 0.0411(19) 0.0253(19) -0.0009(15) 0.0012(14) 0.0010(14)
C5 0.0218(17) 0.042(2) 0.033(2) -0.0066(16) 0.0028(15) 0.0008(15)
C6 0.027(2) 0.054(2) 0.037(2) -0.0152(19) 0.0021(17) -0.0081(17)
C7 0.0208(18) 0.077(3) 0.030(2) -0.008(2) -0.0062(16) -0.0031(19)
C8 0.032(2) 0.064(3) 0.030(2) 0.0081(19) -0.0058(17) 0.0050(19)
C9 0.032(2) 0.043(2) 0.029(2) 0.0024(16) -0.0022(16) 0.0006(16)
C10 0.0229(17) 0.0299(17) 0.0203(17) 0.0030(13) -0.0009(13) 0.0040(14)
C11 0.0284(18) 0.0324(19) 0.029(2) -0.0011(14) -0.0023(15) 0.0063(14)
C12 0.037(2) 0.0296(18) 0.031(2) -0.0028(15) -0.0068(16) 0.0019(15)
C13 0.047(2) 0.0322(19) 0.029(2) -0.0034(15) -0.0091(17) 0.0110(17)
C14 0.035(2) 0.045(2) 0.027(2) 0.0008(16) 0.0009(16) 0.0210(17)
C15 0.0276(19) 0.041(2) 0.029(2) 0.0044(15) 0.0021(15) 0.0068(15)
C16 0.0233(17) 0.0232(16) 0.0273(19) -0.0017(13) 0.0002(14) -0.0003(13)
C17 0.026(2) 0.066(3) 0.029(2) -0.0133(18) -0.0032(16) 0.0016(18)
C18 0.032(2) 0.093(3) 0.033(2) -0.022(2) 0.0062(18) 0.002(2)
C19 0.0197(18) 0.057(3) 0.055(3) -0.025(2) 0.0007(18) 0.0030(17)
C20 0.0212(18) 0.0321(19) 0.048(2) -0.0013(16) -0.0066(16) 0.0017(14)
C21 0.0224(17) 0.0284(17) 0.035(2) 0.0064(14) -0.0030(15) -0.0030(14)
N22 0.0216(14) 0.0252(14) 0.0282(16) 0.0041(11) 0.0029(12) 0.0003(11)
C23 0.0290(19) 0.0254(17) 0.036(2) 0.0007(14) 0.0074(16) 0.0038(14)
C24 0.0303(19) 0.0243(17) 0.051(2) 0.0002(16) 0.0075(17) 0.0044(15)
C25 0.0228(18) 0.034(2) 0.057(3) 0.0074(18) -0.0014(17) 0.0074(15)
C26 0.0222(17) 0.0330(18) 0.035(2) 0.0055(15) -0.0010(15) 0.0007(14)
C27 0.0196(16) 0.0201(15) 0.0314(19) 0.0046(13) 0.0020(14) -0.0016(13)
C28 0.0175(15) 0.0234(16) 0.0260(18) 0.0054(13) 0.0019(13) -0.0037(12)
C29 0.0208(17) 0.0327(18) 0.0286(19) 0.0029(14) -0.0026(14) -0.0008(14)
C30 0.0239(17) 0.0327(18) 0.0278(19) -0.0042(14) -0.0006(14) -0.0037(14)
C31 0.0232(17) 0.0267(17) 0.0262(18) 0.0015(13) 0.0016(14) -0.0017(13)
C32 0.0189(16) 0.0302(18) 0.0298(19) 0.0035(14) -0.0008(14) 0.0019(13)
N33 0.0191(14) 0.0264(14) 0.0243(15) 0.0013(11) -0.0002(11) 0.0017(11)
C34 0.0212(17) 0.0341(19) 0.034(2) -0.0075(15) 0.0005(15) -0.0030(14)
C35 0.0255(19) 0.0328(19) 0.045(2) -0.0034(16) 0.0005(16) 0.0024(15)
C36 0.030(2) 0.0299(19) 0.065(3) -0.0041(18) -0.0003(19) 0.0013(16)
C37 0.029(2) 0.037(2) 0.078(3) -0.023(2) 0.004(2) -0.0005(17)
C38 0.036(2) 0.059(3) 0.047(3) -0.026(2) 0.0085(19) -0.002(2)
C39 0.032(2) 0.044(2) 0.039(2) -0.0110(17) -0.0018(17) -0.0025(17)

loop_
_atom_type_symbol
_atom_type_description
_atom_type_scat_dispersion_real
_atom_type_scat_dispersion_imag
_atom_type_scat_source
C C 0.0033 0.0016 'International Tables Vol C Tables 4.2.6.8 and 6.1.1.4'
H H 0.0000 0.0000 'International Tables Vol C Tables 4.2.6.8 and 6.1.1.4'
N N 0.0061 0.0033 'International Tables Vol C Tables 4.2.6.8 and 6.1.1.4'
P P 0.1023 0.0942 'International Tables Vol C Tables 4.2.6.8 and 6.1.1.4'
Cu Cu 0.3201 1.2651 'International Tables Vol C Tables 4.2.6.8 and 6.1.1.4'
I I -0.4742 1.8119 'International Tables Vol C Tables 4.2.6.8 and 6.1.1.4'

loop_
_geom_angle_atom_site_label_1
_geom_angle_atom_site_label_2
_geom_angle_atom_site_label_3
_geom_angle
N22 Cu1 N33 78.74(11)
N22 Cu1 P3 115.46(8)
N33 Cu1 P3 116.56(8)
N22 Cu1 I2 110.14(7)
N33 Cu1 I2 105.13(8)
P3 Cu1 I2 122.31(3)
C4 P3 C16 102.89(15)
C4 P3 C10 103.22(15)
C16 P3 C10 102.88(15)
C4 P3 Cu1 121.35(12)
C16 P3 Cu1 113.63(11)
C10 P3 Cu1 110.85(11)
C9 C4 C5 118.9(3)
C9 C4 P3 122.8(3)
C5 C4 P3 118.3(3)
C6 C5 C4 120.0(4)
C6 C5 H5 120.0
C4 C5 H5 120.0
C7 C6 C5 120.4(4)
C7 C6 H6 119.8
C5 C6 H6 119.8
C8 C7 C6 119.8(3)
C8 C7 H7 120.1
C6 C7 H7 120.1
C7 C8 C9 120.8(4)
C7 C8 H8 119.6
C9 C8 H8 119.6
C8 C9 C4 120.0(4)
C8 C9 H9 120.0
C4 C9 H9 120.0
C11 C10 C15 118.7(3)
C11 C10 P3 122.4(3)
C15 C10 P3 118.8(3)
C10 C11 C12 120.6(3)
C10 C11 H11 119.7
C12 C11 H11 119.7
C13 C12 C11 120.3(4)
C13 C12 H12 119.9
C11 C12 H12 119.9
C12 C13 C14 119.7(3)
C12 C13 H13 120.1
C14 C13 H13 120.1
C13 C14 C15 120.4(3)
C13 C14 H14 119.8
C15 C14 H14 119.8
C14 C15 C10 120.3(3)
C14 C15 H15 119.8
C10 C15 H15 119.8
C17 C16 C21 118.7(3)
C17 C16 P3 124.3(3)
C21 C16 P3 117.0(3)
C16 C17 C18 120.8(4)
C16 C17 H17 119.6
C18 C17 H17 119.6
C19 C18 C17 119.7(4)
C19 C18 H18 120.1
C17 C18 H18 120.1
C20 C19 C18 120.2(4)
C20 C19 H19 119.9
C18 C19 H19 119.9
C19 C20 C21 120.2(3)
C19 C20 H20 119.9
C21 C20 H20 119.9
C20 C21 C16 120.3(3)
C20 C21 H21 119.8
C16 C21 H21 119.8
C27 N22 C23 118.1(3)
C27 N22 Cu1 115.3(2)
C23 N22 Cu1 126.3(2)
N22 C23 C24 123.3(3)
N22 C23 H23 118.4
C24 C23 H23 118.4
C23 C24 C25 118.0(3)
C23 C24 H24 121.0
C25 C24 H24 121.0
C26 C25 C24 120.1(3)
C26 C25 H25 120.0
C24 C25 H25 120.0
C25 C26 C27 118.5(4)
C25 C26 H26 120.7
C27 C26 H26 120.7
N22 C27 C26 121.8(3)
N22 C27 C28 115.6(3)
C26 C27 C28 122.5(3)
N33 C28 C29 121.2(3)
N33 C28 C27 115.7(3)
C29 C28 C27 123.1(3)
C30 C29 C28 119.3(3)
C30 C29 H29 120.3
C28 C29 H29 120.3
C29 C30 C31 120.6(3)
C29 C30 H30 119.7
C31 C30 H30 119.7
C30 C31 C32 116.2(3)
C30 C31 C34 122.3(3)
C32 C31 C34 121.4(3)
N33 C32 C31 124.1(3)
N33 C32 H32 117.9
C31 C32 H32 117.9
C32 N33 C28 118.6(3)
C32 N33 Cu1 126.8(2)
C28 N33 Cu1 114.6(2)
C35 C34 C39 118.5(3)
C35 C34 C31 121.2(3)
C39 C34 C31 120.3(3)
C34 C35 C36 121.1(4)
C34 C35 H35 119.5
C36 C35 H35 119.5
C37 C36 C35 119.8(4)
C37 C36 H36 120.1
C35 C36 H36 120.1
C36 C37 C38 119.9(4)
C36 C37 H37 120.1
C38 C37 H37 120.1
C39 C38 C37 120.2(4)
C39 C38 H38 119.9
C37 C38 H38 119.9
C38 C39 C34 120.5(4)
C38 C39 H39 119.8
C34 C39 H39 119.8

loop_
_geom_bond_atom_site_label_1
_geom_bond_atom_site_label_2
_geom_bond_distance
Cu1 N22 2.086(3)
Cu1 N33 2.092(3)
Cu1 P3 2.2030(9)
Cu1 I2 2.5923(5)
P3 C4 1.828(3)
P3 C16 1.830(3)
P3 C10 1.831(3)
C4 C9 1.399(5)
C4 C5 1.396(5)
C5 C6 1.389(5)
C5 H5 0.9500
C6 C7 1.384(6)
C6 H6 0.9500
C7 C8 1.370(6)
C7 H7 0.9500
C8 C9 1.386(5)
C8 H8 0.9500
C9 H9 0.9500
C10 C11 1.388(5)
C10 C15 1.392(5)
C11 C12 1.390(5)
C11 H11 0.9500
C12 C13 1.379(5)
C12 H12 0.9500
C13 C14 1.376(6)
C13 H13 0.9500
C14 C15 1.392(5)
C14 H14 0.9500
C15 H15 0.9500
C16 C17 1.374(5)
C16 C21 1.404(5)
C17 C18 1.390(5)
C17 H17 0.9500
C18 C19 1.385(6)
C18 H18 0.9500
C19 C20 1.367(6)
C19 H19 0.9500
C20 C21 1.383(5)
C20 H20 0.9500
C21 H21 0.9500
N22 C27 1.343(4)
N22 C23 1.345(4)
C23 C24 1.372(5)
C23 H23 0.9500
C24 C25 1.379(6)
C24 H24 0.9500
C25 C26 1.374(5)
C25 H25 0.9500
C26 C27 1.394(5)
C26 H26 0.9500
C27 C28 1.483(5)
C28 N33 1.352(4)
C28 C29 1.391(5)
C29 C30 1.378(5)
C29 H29 0.9500
C30 C31 1.393(5)
C30 H30 0.9500
C31 C32 1.397(5)
C31 C34 1.480(5)
C32 N33 1.337(4)
C32 H32 0.9500
C34 C35 1.386(5)
C34 C39 1.396(5)
C35 C36 1.390(5)
C35 H35 0.9500
C36 C37 1.373(6)
C36 H36 0.9500
C37 C38 1.394(6)
C37 H37 0.9500
C38 C39 1.380(5)
C38 H38 0.9500
C39 H39 0.9500

loop_
_geom_torsion_atom_site_label_1
_geom_torsion_atom_site_label_2
_geom_torsion_atom_site_label_3
_geom_torsion_atom_site_label_4
_geom_torsion
C16 P3 C4 C9 91.0(3)
C10 P3 C4 C9 -15.8(3)
Cu1 P3 C4 C9 -140.6(3)
C16 P3 C4 C5 -89.2(3)
C10 P3 C4 C5 164.0(3)
Cu1 P3 C4 C5 39.2(3)
C9 C4 C5 C6 -1.9(5)
P3 C4 C5 C6 178.3(3)
C4 C5 C6 C7 1.6(6)
C5 C6 C7 C8 -0.4(6)
C6 C7 C8 C9 -0.5(6)
C7 C8 C9 C4 0.2(6)
C5 C4 C9 C8 1.0(5)
P3 C4 C9 C8 -179.1(3)
C4 P3 C10 C11 107.7(3)
C16 P3 C10 C11 0.9(3)
Cu1 P3 C10 C11 -120.9(3)
C4 P3 C10 C15 -74.2(3)
C16 P3 C10 C15 179.0(3)
Cu1 P3 C10 C15 57.2(3)
C15 C10 C11 C12 -0.3(5)
P3 C10 C11 C12 177.8(3)
C10 C11 C12 C13 0.4(5)
C11 C12 C13 C14 0.1(5)
C12 C13 C14 C15 -0.6(5)
C13 C14 C15 C10 0.7(5)
C11 C10 C15 C14 -0.3(5)
P3 C10 C15 C14 -178.4(3)
C4 P3 C16 C17 -13.6(3)
C10 P3 C16 C17 93.4(3)
Cu1 P3 C16 C17 -146.6(3)
C4 P3 C16 C21 167.5(3)
C10 P3 C16 C21 -85.4(3)
Cu1 P3 C16 C21 34.5(3)
C21 C16 C17 C18 -0.4(6)
P3 C16 C17 C18 -179.3(3)
C16 C17 C18 C19 -0.8(7)
C17 C18 C19 C20 1.4(7)
C18 C19 C20 C21 -0.7(6)
C19 C20 C21 C16 -0.5(5)
C17 C16 C21 C20 1.1(5)
P3 C16 C21 C20 -180.0(3)
C27 N22 C23 C24 0.0(5)
Cu1 N22 C23 C24 -174.1(3)
N22 C23 C24 C25 -1.6(5)
C23 C24 C25 C26 1.5(5)
C24 C25 C26 C27 0.0(5)
C23 N22 C27 C26 1.6(5)
Cu1 N22 C27 C26 176.4(2)
C23 N22 C27 C28 -176.0(3)
Cu1 N22 C27 C28 -1.3(4)
C25 C26 C27 N22 -1.6(5)
C25 C26 C27 C28 175.8(3)
N22 C27 C28 N33 2.5(4)
C26 C27 C28 N33 -175.1(3)
N22 C27 C28 C29 -177.7(3)
C26 C27 C28 C29 4.7(5)
N33 C28 C29 C30 0.8(5)
C27 C28 C29 C30 -178.9(3)
C28 C29 C30 C31 -1.2(5)
C29 C30 C31 C32 0.9(5)
C29 C30 C31 C34 -178.9(3)
C30 C31 C32 N33 -0.1(5)
C34 C31 C32 N33 179.6(3)
C31 C32 N33 C28 -0.3(5)
C31 C32 N33 Cu1 -177.8(2)
C29 C28 N33 C32 -0.1(5)
C27 C28 N33 C32 179.7(3)
C29 C28 N33 Cu1 177.7(2)
C27 C28 N33 Cu1 -2.5(3)
C30 C31 C34 C35 -146.3(3)
C32 C31 C34 C35 34.0(5)
C30 C31 C34 C39 32.9(5)
C32 C31 C34 C39 -146.8(3)
C39 C34 C35 C36 -2.1(5)
C31 C34 C35 C36 177.1(3)
C34 C35 C36 C37 1.4(6)
C35 C36 C37 C38 0.9(6)
C36 C37 C38 C39 -2.4(6)
C37 C38 C39 C34 1.6(6)
C35 C34 C39 C38 0.6(5)
C31 C34 C39 C38 -178.6(3)
